data_7047394
loop_
_publ_author_name
'Adcock, Alyssa K.'
'Gibbons, Bradley'
'Einkauf, Jeffrey D.'
'Bertke, Jeffery A.'
'Rubinson, J. Faye'
'de Lill, Daniel T.'
'Knope, Karah E.'

_publ_section_title
;
 Bismuth(iii)-thiophenedicarboxylates as host frameworks for lanthanide
 ions: synthesis, structural characterization, and photoluminescent
 behavior.
;
_journal_issue 38
_journal_name_full 'Dalton transactions (Cambridge, England : 2003)'
_journal_page_first 13419
_journal_page_last 13433
_journal_paper_doi 10.1039/c8dt02920b
_journal_volume 47
_journal_year 2018
_chemical_formula_moiety 'C18 H6 Eu2 O21 S3, 5(O)'
_chemical_formula_sum 'C18 H6 Eu2 O26 S3'
_chemical_formula_weight 1038.33
_space_group_crystal_system orthorhombic
_space_group_IT_number 60
_space_group_name_Hall '-P 2n 2ab'
_space_group_name_H-M_alt 'P b c n'
_symmetry_space_group_name_Hall '-P 2n 2ab'
_symmetry_space_group_name_H-M 'P b c n'
_atom_sites_solution_hydrogens geom
_audit_creation_method SHELXL-2018/1
_audit_update_record
;
2018-04-06 deposited with the CCDC.
2018-08-27 downloaded from the CCDC.
;
_cell_angle_alpha 90
_cell_angle_beta 90
_cell_angle_gamma 90
_cell_formula_units_Z 8
_cell_length_a 36.9994(14)
_cell_length_b 7.5906(3)
_cell_length_c 23.8697(9)
_cell_measurement_reflns_used 9954
_cell_measurement_temperature 100(2)
_cell_measurement_theta_max 26.29
_cell_measurement_theta_min 2.74
_cell_volume 6703.7(4)
_computing_cell_refinement 'SAINT V8.37A (Bruker, 2005)'
_computing_data_collection 'APEX3 V2016.5-0 (Bruker, 2016)'
_computing_data_reduction
; 
SAINT V8.37A, XPREP v2014/2, SADABS V2016/2 (Bruker, 2016) 
;
_computing_molecular_graphics 'SHELXLE v817 (Hubschle, 2011)'
_computing_publication_material 'XCIF V2014-2 (Bruker, 2014)'
_computing_structure_refinement 'SHELX-2018-1 (Sheldrick, 2015)'
_computing_structure_solution 'SHELX-2014-5 (Sheldrick, 2015)'
_diffrn_ambient_temperature 100(2)
_diffrn_measured_fraction_theta_full 0.999
_diffrn_measured_fraction_theta_max 0.999
_diffrn_measurement_device 'Bruker D8 Quest/Photon 100'
_diffrn_measurement_method 'profile data from \f and \w scans'
_diffrn_radiation_monochromator 'multilayer mirrors'
_diffrn_radiation_source 'microfocus sealed tube'
_diffrn_radiation_type MoK\a
_diffrn_radiation_wavelength 0.71073
_diffrn_reflns_av_R_equivalents 0.0903
_diffrn_reflns_av_unetI/netI 0.0531
_diffrn_reflns_Laue_measured_fraction_full 0.999
_diffrn_reflns_Laue_measured_fraction_max 0.999
_diffrn_reflns_limit_h_max 44
_diffrn_reflns_limit_h_min -44
_diffrn_reflns_limit_k_max 8
_diffrn_reflns_limit_k_min -9
_diffrn_reflns_limit_l_max 28
_diffrn_reflns_limit_l_min -28
_diffrn_reflns_number 49534
_diffrn_reflns_point_group_measured_fraction_full 0.999
_diffrn_reflns_point_group_measured_fraction_max 0.999
_diffrn_reflns_theta_full 25.242
_diffrn_reflns_theta_max 25.350
_diffrn_reflns_theta_min 2.202
_exptl_absorpt_coefficient_mu 3.992
_exptl_absorpt_correction_T_max 0.94526
_exptl_absorpt_correction_T_min 0.88461
_exptl_absorpt_correction_type multi-scan
_exptl_absorpt_process_details 'SADABS V2016/2 (Bruker, 2016)'
_exptl_crystal_colour colourless
_exptl_crystal_density_diffrn 2.058
_exptl_crystal_density_method 'not measured'
_exptl_crystal_description plate
_exptl_crystal_F_000 3968
_exptl_crystal_size_max 0.121
_exptl_crystal_size_mid 0.059
_exptl_crystal_size_min 0.036
_refine_diff_density_max 0.859
_refine_diff_density_min -0.923
_refine_diff_density_rms 0.174
_refine_ls_extinction_method none
_refine_ls_goodness_of_fit_ref 1.046
_refine_ls_hydrogen_treatment constr
_refine_ls_matrix_type full
_refine_ls_number_parameters 430
_refine_ls_number_reflns 6134
_refine_ls_number_restraints 490
_refine_ls_restrained_S_all 1.007
_refine_ls_R_factor_all 0.0746
_refine_ls_R_factor_gt 0.0392
_refine_ls_shift/su_max 0.001
_refine_ls_shift/su_mean 0.000
_refine_ls_structure_factor_coef Fsqd
_refine_ls_weighting_details 'w=1/[\s^2^(Fo^2^)+(0.0202P)^2^+52.6248P] where P=(Fo^2^+2Fc^2^)/3'
_refine_ls_weighting_scheme calc
_refine_ls_wR_factor_gt 0.0695
_refine_ls_wR_factor_ref 0.0783
_reflns_Friedel_coverage 0.000
_reflns_number_gt 4276
_reflns_number_total 6134
_reflns_threshold_expression 'I > 2\s(I)'
_cod_data_source_file c8dt02920b2.cif
_cod_data_source_block pbcn
_cod_depositor_comments 'Adding full bibliography for 7047392--7047396.cif.'
_cod_database_code 7047394
_shelx_shelxl_version_number 2018/1
_shelx_space_group_comment
;
The symmetry employed for this shelxl refinement is uniquely defined
by the following loop, which should always be used as a source of
symmetry information in preference to the above space-group names.
They are only intended as comments.
;
_shelx_estimated_absorpt_t_min 0.644
_shelx_estimated_absorpt_t_max 0.870

loop_
_space_group_symop_operation_xyz
'x, y, z'
'-x+1/2, -y+1/2, z+1/2'
'x+1/2, -y+1/2, -z'
'-x, y, -z+1/2'
'-x, -y, -z'
'x-1/2, y-1/2, -z-1/2'
'-x-1/2, y-1/2, z'
'x, -y, z-1/2'

loop_
_atom_site_label
_atom_site_type_symbol
_atom_site_fract_x
_atom_site_fract_y
_atom_site_fract_z
_atom_site_U_iso_or_equiv
_atom_site_adp_type
_atom_site_occupancy
_atom_site_site_symmetry_order
_atom_site_calc_flag
_atom_site_refinement_flags_posn
_atom_site_refinement_flags_adp
Eu1 Eu 0.37704(2) 0.22455(4) 0.53135(2) 0.00486(9) Uani 1 1 d . .
Eu2 Eu 0.37604(2) 0.21871(4) 0.79312(2) 0.00534(9) Uani 1 1 d . .
S1 S 0.51415(4) 0.2279(2) 0.43656(7) 0.0071(4) Uani 1 1 d . .
O11 O 0.42006(11) 0.3992(6) 0.4845(2) 0.0074(10) Uani 1 1 d . .
O12 O 0.44778(12) 0.4054(6) 0.40102(18) 0.0079(10) Uani 1 1 d . .
O13 O 0.58751(12) -0.0137(6) 0.52637(18) 0.0087(10) Uani 1 1 d . .
O14 O 0.57818(12) -0.0050(6) 0.43509(19) 0.0073(10) Uani 1 1 d . .
C11 C 0.44663(18) 0.3749(8) 0.4531(3) 0.0059(8) Uani 1 1 d . U
C12 C 0.48053(16) 0.3041(8) 0.4792(3) 0.0049(13) Uani 1 1 d . U
C13 C 0.48780(16) 0.2792(8) 0.5343(3) 0.0054(13) Uani 1 1 d . U
H13 H 0.472150 0.314464 0.563775 0.006 Uiso 1 1 calc R U
C14 C 0.52112(17) 0.1954(8) 0.5427(3) 0.0076(14) Uani 1 1 d . U
H14 H 0.530909 0.169451 0.578521 0.009 Uiso 1 1 calc R U
C15 C 0.53791(17) 0.1552(9) 0.4932(3) 0.0071(14) Uani 1 1 d . U
C16 C 0.56998(17) 0.0433(9) 0.4849(3) 0.0070(13) Uani 1 1 d . U
S2 S 0.25296(4) 0.2722(2) 0.37432(7) 0.0079(3) Uani 1 1 d . .
O21 O 0.34743(11) 0.2369(6) 0.44727(19) 0.0100(10) Uani 1 1 d . U
O22 O 0.33251(12) 0.2551(6) 0.35744(19) 0.0102(10) Uani 1 1 d . U
O23 O 0.15713(11) 0.2146(6) 0.44224(18) 0.0084(10) Uani 1 1 d . U
O24 O 0.17429(11) 0.2621(6) 0.35418(18) 0.0094(10) Uani 1 1 d . U
C21 C 0.32480(17) 0.2447(8) 0.4083(3) 0.0059(8) Uani 1 1 d . U
C22 C 0.28541(17) 0.2381(9) 0.4239(3) 0.0070(14) Uani 1 1 d . U
C23 C 0.27141(18) 0.1983(9) 0.4746(3) 0.0133(15) Uani 1 1 d . U
H23 H 0.285723 0.175438 0.506805 0.016 Uiso 1 1 calc R U
C24 C 0.23337(18) 0.1942(9) 0.4746(3) 0.0123(15) Uani 1 1 d . U
H24 H 0.219026 0.168048 0.506565 0.015 Uiso 1 1 calc R U
C25 C 0.21950(17) 0.2333(9) 0.4221(3) 0.0065(14) Uani 1 1 d . U
C26 C 0.18102(17) 0.2369(8) 0.4050(3) 0.0059(8) Uani 1 1 d . U
S3 S 0.26396(4) 0.2069(2) 0.62705(7) 0.0078(4) Uani 1 1 d . .
O31 O 0.34110(11) 0.1908(6) 0.61175(18) 0.0088(10) Uani 1 1 d . .
O32 O 0.35905(11) 0.2575(6) 0.69796(18) 0.0093(10) Uani 1 1 d . .
O33 O 0.18702(12) 0.2161(6) 0.60197(18) 0.0104(10) Uani 1 1 d . .
O34 O 0.16635(11) 0.2382(6) 0.68915(19) 0.0104(10) Uani 1 1 d . .
C31 C 0.33470(17) 0.2305(8) 0.6615(3) 0.0073(13) Uani 1 1 d . U
C32 C 0.29617(17) 0.2460(8) 0.6775(3) 0.0064(14) Uani 1 1 d . U
C33 C 0.28071(17) 0.2906(9) 0.7278(3) 0.0110(15) Uani 1 1 d . U
H33 H 0.294093 0.319363 0.760543 0.013 Uiso 1 1 calc R U
C34 C 0.24268(18) 0.2885(9) 0.7253(3) 0.0131(15) Uani 1 1 d . U
H34 H 0.227571 0.314811 0.756367 0.016 Uiso 1 1 calc R U
C35 C 0.22982(16) 0.2449(8) 0.6738(3) 0.0065(14) Uani 1 1 d . U
C36 C 0.19176(16) 0.2328(8) 0.6537(3) 0.0069(13) Uani 1 1 d . U
O41 O 0.40855(12) 0.3713(6) 0.61066(19) 0.0096(11) Uani 1 1 d . .
O42 O 0.34745(13) 0.5000(6) 0.5336(2) 0.0140(12) Uani 1 1 d . .
O43 O 0.34337(13) -0.0473(6) 0.5281(2) 0.0131(11) Uani 1 1 d . .
O51 O 0.39915(12) 0.3513(6) 0.87619(19) 0.0108(11) Uani 1 1 d . .
O52 O 0.43251(13) 0.3621(6) 0.7671(2) 0.0138(11) Uani 1 1 d . .
O53 O 0.41654(13) 0.0066(6) 0.7498(2) 0.0132(11) Uani 1 1 d . .
O54 O 0.33589(12) -0.0221(6) 0.7725(2) 0.0099(11) Uani 1 1 d . .
O55 O 0.35650(13) 0.5200(6) 0.77937(19) 0.0130(11) Uani 1 1 d . .
O56 O 0.39192(12) -0.0157(6) 0.86065(19) 0.0112(11) Uani 1 1 d . .
O61 O 0.40056(12) 0.7267(6) 0.63739(19) 0.0109(10) Uani 1 1 d . .
O62 O 0.49544(12) 0.5998(6) 0.3318(2) 0.0115(11) Uani 1 1 d . .
O63 O 0.54534(12) 0.3563(6) 0.2899(2) 0.0130(11) Uani 1 1 d . .
O64 O 0.53241(12) 0.9295(6) 0.3350(2) 0.0115(10) Uani 1 1 d . .
O65 O 0.46926(12) 0.1615(6) 0.3116(2) 0.0132(11) Uani 1 1 d . .

loop_
_atom_site_aniso_label
_atom_site_aniso_U_11
_atom_site_aniso_U_22
_atom_site_aniso_U_33
_atom_site_aniso_U_23
_atom_site_aniso_U_13
_atom_site_aniso_U_12
Eu1 0.00361(16) 0.00639(18) 0.00459(17) -0.00020(14) 0.00016(14) 0.00125(15)
Eu2 0.00420(16) 0.00702(18) 0.00480(17) -0.00055(14) -0.00001(15) -0.00053(15)
S1 0.0051(8) 0.0086(9) 0.0075(8) 0.0015(7) 0.0012(7) 0.0026(7)
O11 0.005(2) 0.008(3) 0.009(2) 0.003(2) 0.0033(19) 0.0014(18)
O12 0.010(2) 0.009(3) 0.005(2) 0.0013(19) 0.001(2) 0.003(2)
O13 0.009(2) 0.012(3) 0.005(2) 0.001(2) -0.002(2) 0.0025(19)
O14 0.007(2) 0.007(3) 0.008(2) -0.001(2) 0.0014(19) -0.0005(19)
C11 0.0085(14) 0.0015(17) 0.0077(14) 0.0003(13) 0.0008(12) 0.0006(13)
C12 0.005(2) 0.003(3) 0.007(3) -0.002(2) 0.003(2) 0.000(2)
C13 0.005(2) 0.004(3) 0.008(3) -0.001(2) 0.001(2) -0.003(2)
C14 0.009(3) 0.008(3) 0.006(3) -0.001(2) -0.003(2) -0.001(2)
C15 0.004(3) 0.008(3) 0.010(3) -0.001(2) -0.002(2) -0.003(2)
C16 0.006(3) 0.007(3) 0.009(3) 0.004(2) 0.001(2) -0.001(2)
S2 0.0062(8) 0.0105(9) 0.0071(8) 0.0017(8) -0.0009(7) -0.0006(7)
O21 0.007(2) 0.014(2) 0.009(2) 0.0008(19) -0.0016(18) 0.0037(19)
O22 0.011(2) 0.009(3) 0.010(2) 0.0018(19) 0.0017(19) -0.002(2)
O23 0.007(2) 0.013(2) 0.005(2) 0.000(2) 0.0012(18) -0.003(2)
O24 0.006(2) 0.015(2) 0.008(2) 0.0025(18) 0.0002(17) -0.0014(19)
C21 0.0085(14) 0.0015(17) 0.0077(14) 0.0003(13) 0.0008(12) 0.0006(13)
C22 0.005(2) 0.008(3) 0.008(3) 0.001(2) -0.002(2) 0.004(2)
C23 0.007(3) 0.020(3) 0.012(3) 0.002(3) -0.004(2) 0.002(3)
C24 0.007(3) 0.018(3) 0.013(3) 0.002(3) 0.004(2) 0.001(2)
C25 0.007(2) 0.004(3) 0.009(3) -0.003(2) 0.003(2) -0.001(2)
C26 0.0085(14) 0.0015(17) 0.0077(14) 0.0003(13) 0.0008(12) 0.0006(13)
S3 0.0055(8) 0.0122(9) 0.0056(8) -0.0017(8) -0.0005(7) -0.0003(7)
O31 0.006(2) 0.017(3) 0.004(2) -0.001(2) 0.0003(19) -0.003(2)
O32 0.009(2) 0.010(3) 0.009(2) 0.001(2) 0.0002(18) 0.003(2)
O33 0.010(2) 0.014(3) 0.007(2) -0.002(2) -0.0025(19) 0.002(2)
O34 0.010(2) 0.012(3) 0.009(2) -0.001(2) 0.0037(19) 0.003(2)
C31 0.014(3) 0.004(3) 0.004(3) 0.001(3) 0.000(2) 0.000(2)
C32 0.011(3) 0.004(4) 0.004(3) 0.001(2) -0.005(2) -0.001(3)
C33 0.008(3) 0.020(4) 0.005(3) -0.001(3) -0.001(2) 0.002(3)
C34 0.009(3) 0.018(4) 0.011(3) -0.005(3) -0.001(3) 0.001(3)
C35 0.006(3) 0.005(4) 0.008(3) 0.000(3) 0.000(2) 0.000(2)
C36 0.006(3) 0.006(3) 0.009(3) 0.001(3) 0.001(2) 0.000(2)
O41 0.005(2) 0.012(3) 0.012(3) -0.003(2) 0.001(2) 0.0007(19)
O42 0.016(3) 0.015(3) 0.011(3) 0.002(2) 0.003(2) 0.009(2)
O43 0.013(3) 0.012(3) 0.014(3) -0.003(2) 0.003(2) -0.002(2)
O51 0.012(3) 0.015(3) 0.006(3) 0.000(2) -0.001(2) -0.004(2)
O52 0.010(2) 0.020(3) 0.011(3) -0.001(2) 0.002(2) -0.003(2)
O53 0.017(3) 0.008(3) 0.015(3) 0.001(2) 0.002(2) 0.006(2)
O54 0.007(2) 0.007(3) 0.016(3) 0.001(2) 0.001(2) 0.0005(19)
O55 0.017(3) 0.009(3) 0.013(3) -0.002(2) 0.001(2) 0.003(2)
O56 0.011(2) 0.012(3) 0.011(3) -0.001(2) 0.000(2) 0.002(2)
O61 0.011(2) 0.011(3) 0.011(3) -0.001(2) 0.001(2) 0.002(2)
O62 0.008(2) 0.015(3) 0.012(3) -0.002(2) -0.002(2) -0.0022(19)
O63 0.011(3) 0.011(3) 0.017(3) 0.000(2) 0.003(2) 0.001(2)
O64 0.015(2) 0.014(3) 0.006(3) 0.000(2) 0.002(2) -0.001(2)
O65 0.013(3) 0.014(3) 0.013(3) 0.000(2) 0.000(2) -0.006(2)

loop_
_atom_type_symbol
_atom_type_description
_atom_type_scat_dispersion_real
_atom_type_scat_dispersion_imag
_atom_type_scat_source
C C 0.0033 0.0016 'International Tables Vol C Tables 4.2.6.8 and 6.1.1.4'
H H 0.0000 0.0000 'International Tables Vol C Tables 4.2.6.8 and 6.1.1.4'
O O 0.0106 0.0060 'International Tables Vol C Tables 4.2.6.8 and 6.1.1.4'
S S 0.1246 0.1234 'International Tables Vol C Tables 4.2.6.8 and 6.1.1.4'
Eu Eu -0.1578 3.6682 'International Tables Vol C Tables 4.2.6.8 and 6.1.1.4'

loop_
_exptl_crystal_face_index_h
_exptl_crystal_face_index_k
_exptl_crystal_face_index_l
_exptl_crystal_face_perp_dist
0.00 -2.00 1.00 0.0620
-1.00 0.00 1.00 0.0290
2.00 -1.00 -2.00 0.0340
0.00 1.00 2.00 0.0340
0.00 -1.00 -2.00 0.0400
2.00 0.00 1.00 0.0180
-2.00 0.00 -1.00 0.0130
2.00 0.00 -1.00 0.0040
-2.00 1.00 -2.00 0.0190
2.00 -1.00 2.00 0.0550

loop_
_geom_angle_atom_site_label_1
_geom_angle_atom_site_label_2
_geom_angle_atom_site_label_3
_geom_angle
_geom_angle_site_symmetry_1
_geom_angle_site_symmetry_3
O21 Eu1 O31 116.74(15) . .
O21 Eu1 O11 83.33(16) . .
O31 Eu1 O11 146.35(16) . .
O21 Eu1 O42 76.23(16) . .
O31 Eu1 O42 79.34(16) . .
O11 Eu1 O42 79.97(16) . .
O21 Eu1 O43 76.10(16) . .
O31 Eu1 O43 68.92(16) . .
O11 Eu1 O43 144.67(16) . .
O42 Eu1 O43 121.26(16) . .
O21 Eu1 O14 129.04(15) . 5_656
O31 Eu1 O14 92.35(15) . 5_656
O11 Eu1 O14 94.61(15) . 5_656
O42 Eu1 O14 153.71(16) . 5_656
O43 Eu1 O14 77.32(15) . 5_656
O21 Eu1 O13 78.05(15) . 5_656
O31 Eu1 O13 132.95(15) . 5_656
O11 Eu1 O13 75.07(15) . 5_656
O42 Eu1 O13 145.86(16) . 5_656
O43 Eu1 O13 72.78(15) . 5_656
O14 Eu1 O13 52.74(14) 5_656 5_656
O21 Eu1 O41 150.89(16) . .
O31 Eu1 O41 72.07(15) . .
O11 Eu1 O41 78.03(15) . .
O42 Eu1 O41 78.64(16) . .
O43 Eu1 O41 130.52(16) . .
O14 Eu1 O41 75.07(14) 5_656 .
O13 Eu1 O41 117.58(15) 5_656 .
O21 Eu1 C16 103.84(18) . 5_656
O31 Eu1 C16 115.00(18) . 5_656
O11 Eu1 C16 82.65(17) . 5_656
O42 Eu1 C16 162.51(18) . 5_656
O43 Eu1 C16 74.96(17) . 5_656
O14 Eu1 C16 26.65(17) 5_656 5_656
O13 Eu1 C16 26.19(17) 5_656 5_656
O41 Eu1 C16 95.78(17) . 5_656
O24 Eu2 O32 111.88(15) 2 .
O24 Eu2 O51 75.17(15) 2 .
O32 Eu2 O51 146.99(16) . .
O24 Eu2 O54 71.79(16) 2 .
O32 Eu2 O54 74.62(15) . .
O51 Eu2 O54 135.47(16) . .
O24 Eu2 O55 77.91(16) 2 .
O32 Eu2 O55 70.99(15) . .
O51 Eu2 O55 79.68(16) . .
O54 Eu2 O55 120.35(16) . .
O24 Eu2 O53 141.90(16) 2 .
O32 Eu2 O53 80.71(15) . .
O51 Eu2 O53 114.38(16) . .
O54 Eu2 O53 77.89(16) . .
O55 Eu2 O53 138.80(16) . .
O24 Eu2 O52 143.47(16) 2 .
O32 Eu2 O52 85.84(16) . .
O51 Eu2 O52 73.50(16) . .
O54 Eu2 O52 144.73(16) . .
O55 Eu2 O52 78.44(16) . .
O53 Eu2 O52 70.05(16) . .
O24 Eu2 O56 80.21(15) 2 .
O32 Eu2 O56 140.88(15) . .
O51 Eu2 O56 71.10(16) . .
O54 Eu2 O56 74.55(15) . .
O55 Eu2 O56 147.08(15) . .
O53 Eu2 O56 69.75(15) . .
O52 Eu2 O56 106.51(16) . .
C15 S1 C12 90.7(3) . .
C11 O11 Eu1 137.2(4) . .
C16 O13 Eu1 93.3(4) . 5_656
C16 O14 Eu1 92.9(4) . 5_656
O11 C11 O12 126.1(6) . .
O11 C11 C12 117.5(6) . .
O12 C11 C12 116.5(6) . .
C13 C12 C11 128.3(6) . .
C13 C12 S1 112.7(5) . .
C11 C12 S1 118.8(5) . .
C12 C13 C14 112.1(6) . .
C15 C14 C13 112.2(6) . .
C14 C15 C16 127.6(6) . .
C14 C15 S1 112.2(5) . .
C16 C15 S1 119.7(5) . .
O13 C16 O14 120.6(6) . .
O13 C16 C15 120.5(6) . .
O14 C16 C15 118.8(6) . .
O13 C16 Eu1 60.5(3) . 5_656
O14 C16 Eu1 60.4(3) . 5_656
C15 C16 Eu1 169.7(5) . 5_656
C22 S2 C25 91.1(3) . .
C21 O21 Eu1 166.6(4) . .
C26 O24 Eu2 139.5(4) . 2_554
O22 C21 O21 124.9(6) . .
O22 C21 C22 117.7(6) . .
O21 C21 C22 117.5(6) . .
C23 C22 C21 127.0(6) . .
C23 C22 S2 112.7(5) . .
C21 C22 S2 120.3(5) . .
C22 C23 C24 112.9(6) . .
C25 C24 C23 111.4(6) . .
C24 C25 C26 127.5(6) . .
C24 C25 S2 111.9(5) . .
C26 C25 S2 120.6(5) . .
O24 C26 O23 124.2(6) . .
O24 C26 C25 117.4(6) . .
O23 C26 C25 118.4(6) . .
C35 S3 C32 91.5(3) . .
C31 O31 Eu1 149.2(4) . .
C31 O32 Eu2 145.4(4) . .
O31 C31 O32 123.8(6) . .
O31 C31 C32 116.5(6) . .
O32 C31 C32 119.7(6) . .
C33 C32 C31 130.2(6) . .
C33 C32 S3 111.5(5) . .
C31 C32 S3 118.3(5) . .
C32 C33 C34 112.1(6) . .
C35 C34 C33 113.0(6) . .
C34 C35 C36 129.5(6) . .
C34 C35 S3 111.9(5) . .
C36 C35 S3 118.6(5) . .
O33 C36 O34 123.9(6) . .
O33 C36 C35 117.0(5) . .
O34 C36 C35 119.1(6) . .

loop_
_geom_bond_atom_site_label_1
_geom_bond_atom_site_label_2
_geom_bond_distance
_geom_bond_site_symmetry_2
Eu1 O21 2.289(4) .
Eu1 O31 2.349(4) .
Eu1 O11 2.354(4) .
Eu1 O42 2.361(5) .
Eu1 O43 2.412(5) .
Eu1 O14 2.483(4) 5_656
Eu1 O13 2.486(5) 5_656
Eu1 O41 2.487(5) .
Eu1 C16 2.850(7) 5_656
Eu2 O24 2.369(4) 2
Eu2 O32 2.375(4) .
Eu2 O51 2.382(5) .
Eu2 O54 2.406(5) .
Eu2 O55 2.421(5) .
Eu2 O53 2.430(5) .
Eu2 O52 2.437(5) .
Eu2 O56 2.472(5) .
S1 C15 1.704(7) .
S1 C12 1.709(6) .
O11 C11 1.249(8) .
O12 C11 1.265(8) .
O13 C16 1.260(8) .
O14 C16 1.280(8) .
C11 C12 1.500(9) .
C12 C13 1.355(9) .
C13 C14 1.401(9) .
C14 C15 1.369(9) .
C15 C16 1.473(9) .
S2 C22 1.706(6) .
S2 C25 1.710(6) .
O21 C21 1.253(8) .
O22 C21 1.250(8) .
O23 C26 1.265(8) .
O24 C26 1.253(7) .
C21 C22 1.505(9) .
C22 C23 1.349(9) .
C23 C24 1.408(9) .
C24 C25 1.386(9) .
C25 C26 1.482(9) .
S3 C35 1.709(6) .
S3 C32 1.720(6) .
O31 C31 1.249(8) .
O32 C31 1.269(8) .
O33 C36 1.254(7) .
O34 C36 1.265(7) .
C31 C32 1.480(9) .
C32 C33 1.374(9) .
C33 C34 1.409(9) .
C34 C35 1.360(9) .
C35 C36 1.490(8) .
